data_4114182
loop_
_publ_author_name
'St\'ephane A. Baudron'
'Narcis Avarvari'
'Patrick Batail'
'Claude Coulon'
'Rodolphe Cl\'erac'
'Enric Canadell'
'Pascale Auban-Senzier'

_publ_contact_author
; Dr Patrick Batail 
  Laboratoire Chimie Inorganique, Mat\'eriaux et Interfaces,
  FRE 2447 CNRS-Universit\'e d'Angers,
  Bat. K, 2, Boulevard Lavoisier, Angers, France 
;
_publ_contact_author_email patrick.batail@univ-angers.fr
_publ_contact_author_fax '33 2 41 73 50 11'
_publ_contact_author_phone '33 2 41 73 52 64'
_publ_section_title
;
 Singular Crystalline \b'-Layered Topologies Directed by Ribbons of
 Self-Complementary Amide...Amide Ring Motifs in [EDT-TTF-(CONH2)2]2X (X =
 HSO4-, ClO4-, ReO4-, AsF6-): Coupled Activation of Ribbon Curvature,
 Electron Interactions, and Magnetic Susceptibility
;
_journal_name_full 'Journal of the American Chemical Society'
_journal_page_first 11583
_journal_page_last 11590
_journal_paper_doi 10.1021/ja0356129
_journal_volume 125
_journal_year 2003
_chemical_formula_sum 'C20 H17 N4 O8 S13'
_chemical_formula_weight 858.16
_chemical_name_common '(EDT-TTF-(CONH2)2)2 HSO4'
_chemical_name_systematic
;
 ?
;
_space_group_IT_number 14
_symmetry_cell_setting monoclinic
_symmetry_space_group_name_Hall '-P 2ybc'
_symmetry_space_group_name_H-M 'P 1 21/c 1'
_atom_sites_solution_hydrogens geom
_atom_sites_solution_primary direct
_atom_sites_solution_secondary difmap
_audit_creation_method SHELXL-97
_cell_angle_alpha 90.00
_cell_angle_beta 99.799(7)
_cell_angle_gamma 90.00
_cell_formula_units_Z 4
_cell_length_a 15.1947(9)
_cell_length_b 12.2388(9)
_cell_length_c 17.1149(11)
_cell_measurement_reflns_used 8000
_cell_measurement_temperature 293(2)
_cell_measurement_theta_max 52.1
_cell_measurement_theta_min 3.3
_cell_volume 3136.3(4)
_computing_cell_refinement 'SELECT, CELL  [STOE-IPDS]'
_computing_data_collection 'EXPOSE [STOE-IPDS]'
_computing_data_reduction 'INTEGRATE [STOE-IPDS]'
_computing_structure_refinement 'SHELXL-97 (Sheldrick, 1997)'
_computing_structure_solution 'SHELXS-97 (Sheldrick, 1990)'
_diffrn_ambient_temperature 293(2)
_diffrn_detector_area_resol_mean 6.66
_diffrn_measured_fraction_theta_full 0.992
_diffrn_measured_fraction_theta_max 0.992
_diffrn_measurement_device_type STOE-IPDS
_diffrn_measurement_method 'Oscillation, Phi. incr. = 1.4'
_diffrn_radiation_monochromator graphite
_diffrn_radiation_source 'fine-focus sealed tube'
_diffrn_radiation_type MoK\a
_diffrn_radiation_wavelength 0.71073
_diffrn_reflns_av_R_equivalents 0.0604
_diffrn_reflns_av_sigmaI/netI 0.0854
_diffrn_reflns_limit_h_max 18
_diffrn_reflns_limit_h_min -18
_diffrn_reflns_limit_k_max 15
_diffrn_reflns_limit_k_min 0
_diffrn_reflns_limit_l_max 21
_diffrn_reflns_limit_l_min 0
_diffrn_reflns_number 25182
_diffrn_reflns_theta_full 25.94
_diffrn_reflns_theta_max 25.94
_diffrn_reflns_theta_min 2.06
_exptl_absorpt_coefficient_mu 0.956
_exptl_absorpt_correction_T_max 0.8404
_exptl_absorpt_correction_T_min 0.7433
_exptl_absorpt_correction_type numerical
_exptl_absorpt_process_details 'FACEIT, STOE-IPDS'
_exptl_crystal_colour black
_exptl_crystal_density_diffrn 1.817
_exptl_crystal_description prism
_exptl_crystal_F_000 1748
_exptl_crystal_size_max 0.3850
_exptl_crystal_size_mid 0.3080
_exptl_crystal_size_min 0.2310
_refine_diff_density_max 0.596
_refine_diff_density_min -0.341
_refine_diff_density_rms 0.060
_refine_ls_extinction_method none
_refine_ls_goodness_of_fit_ref 0.793
_refine_ls_hydrogen_treatment mixed
_refine_ls_matrix_type full
_refine_ls_number_parameters 406
_refine_ls_number_reflns 6058
_refine_ls_number_restraints 0
_refine_ls_restrained_S_all 0.793
_refine_ls_R_factor_all 0.0694
_refine_ls_R_factor_gt 0.0346
_refine_ls_shift/su_max 0.002
_refine_ls_shift/su_mean 0.000
_refine_ls_structure_factor_coef Fsqd
_refine_ls_weighting_details 'calc w=1/[\s^2^(Fo^2^)+(0.0122P)^2^+0.0000P] where P=(Fo^2^+2Fc^2^)/3'
_refine_ls_weighting_scheme calc
_refine_ls_wR_factor_gt 0.0593
_refine_ls_wR_factor_ref 0.0641
_reflns_number_gt 3677
_reflns_number_total 6058
_reflns_threshold_expression >2sigma(I)
_cod_data_source_file ja0356129si20030414_071319.cif
_cod_data_source_block sb259eam
_cod_database_code 4114182

loop_
_symmetry_equiv_pos_as_xyz
'x, y, z'
'-x, y+1/2, -z+1/2'
'-x, -y, -z'
'x, -y-1/2, z-1/2'

loop_
_atom_site_label
_atom_site_type_symbol
_atom_site_fract_x
_atom_site_fract_y
_atom_site_fract_z
_atom_site_U_iso_or_equiv
_atom_site_adp_type
_atom_site_occupancy
_atom_site_symmetry_multiplicity
_atom_site_calc_flag
_atom_site_refinement_flags
S1A S 0.32600(5) 0.59483(6) 0.19572(5) 0.0299(2) Uani 1 1 d .
S2A S 0.34323(5) 0.83302(6) 0.20104(5) 0.02840(19) Uani 1 1 d .
S3A S 0.14131(6) 0.61599(6) 0.26666(6) 0.0369(2) Uani 1 1 d .
S4A S 0.16333(5) 0.85367(6) 0.27492(5) 0.0309(2) Uani 1 1 d .
S5A S -0.03987(6) 0.61620(7) 0.30884(6) 0.0466(3) Uani 1 1 d .
S6A S -0.00971(6) 0.89934(7) 0.32228(6) 0.0471(3) Uani 1 1 d .
C1A C 0.4713(2) 0.5640(2) 0.12789(18) 0.0274(7) Uani 1 1 d .
C2A C 0.41414(18) 0.6514(2) 0.15520(17) 0.0241(7) Uani 1 1 d .
C3A C 0.42241(19) 0.7607(2) 0.15902(18) 0.0255(7) Uani 1 1 d .
C4A C 0.49023(19) 0.8338(2) 0.13036(18) 0.0255(7) Uani 1 1 d .
C5A C 0.28250(19) 0.7187(2) 0.21975(17) 0.0250(7) Uani 1 1 d .
C6A C 0.20508(19) 0.7280(2) 0.25035(18) 0.0269(7) Uani 1 1 d .
C7A C 0.0522(2) 0.6918(2) 0.29114(19) 0.0302(8) Uani 1 1 d .
C8A C 0.06280(19) 0.8005(3) 0.29657(18) 0.0284(7) Uani 1 1 d .
C9A C -0.0874(2) 0.7103(3) 0.3714(2) 0.0465(9) Uani 1 1 d .
H9A H -0.1424 0.6794 0.3833 0.056 Uiso 1 1 calc R
H9B H -0.0464 0.7183 0.4211 0.056 Uiso 1 1 calc R
C10A C -0.1069(2) 0.8212(3) 0.3354(2) 0.0461(10) Uani 1 1 d .
H10A H -0.1404 0.8626 0.3688 0.055 Uiso 1 1 calc R
H10B H -0.1448 0.8124 0.2841 0.055 Uiso 1 1 calc R
N1A N 0.52803(16) 0.5905(2) 0.08136(15) 0.0359(7) Uani 1 1 d .
H1A1 H 0.5600 0.5408 0.0642 0.043 Uiso 1 1 calc R
H1A2 H 0.5333 0.6575 0.0679 0.043 Uiso 1 1 calc R
N2A N 0.51462(17) 0.9207(2) 0.17354(15) 0.0370(7) Uani 1 1 d .
H2A1 H 0.5499 0.9678 0.1580 0.044 Uiso 1 1 calc R
H2A2 H 0.4953 0.9306 0.2174 0.044 Uiso 1 1 calc R
O1A O 0.46029(15) 0.46873(17) 0.14968(13) 0.0383(6) Uani 1 1 d .
O2A O 0.51535(14) 0.81466(17) 0.06696(12) 0.0330(5) Uani 1 1 d .
S1B S 0.79050(5) 0.33146(6) -0.00339(5) 0.0305(2) Uani 1 1 d .
S2B S 0.80376(5) 0.09393(6) -0.02275(5) 0.0316(2) Uani 1 1 d .
S3B S 0.97538(5) 0.36644(6) -0.06233(5) 0.0334(2) Uani 1 1 d .
S4B S 0.99197(5) 0.13061(6) -0.08664(5) 0.0319(2) Uani 1 1 d .
S5B S 1.15867(6) 0.42037(7) -0.08198(6) 0.0462(3) Uani 1 1 d .
S6B S 1.17743(6) 0.13832(7) -0.11451(6) 0.0430(2) Uani 1 1 d .
C1B C 0.6451(2) 0.3266(3) 0.06102(18) 0.0276(7) Uani 1 1 d .
C2B C 0.70968(19) 0.2506(2) 0.03091(17) 0.0242(7) Uani 1 1 d .
C3B C 0.71480(19) 0.1423(2) 0.02078(17) 0.0243(7) Uani 1 1 d .
C4B C 0.6525(2) 0.0572(2) 0.04342(19) 0.0284(7) Uani 1 1 d .
C5B C 0.8504(2) 0.2220(2) -0.03158(18) 0.0269(7) Uani 1 1 d .
C6B C 0.9296(2) 0.2376(2) -0.05731(18) 0.0264(7) Uani 1 1 d .
C7B C 1.07771(19) 0.3194(2) -0.08232(18) 0.0285(7) Uani 1 1 d .
C8B C 1.08516(19) 0.2108(3) -0.09356(17) 0.0278(7) Uani 1 1 d .
C10B C 1.2633(2) 0.2415(3) -0.0985(2) 0.0494(10) Uani 1 1 d .
H10C H 1.2830 0.2500 -0.0419 0.059 Uiso 1 1 calc R
H10D H 1.3140 0.2161 -0.1211 0.059 Uiso 1 1 calc R
C9B C 1.2355(2) 0.3506(3) -0.1332(2) 0.0498(10) Uani 1 1 d .
H9B1 H 1.2080 0.3411 -0.1882 0.060 Uiso 1 1 calc R
H9B2 H 1.2882 0.3957 -0.1321 0.060 Uiso 1 1 calc R
N1B N 0.58431(17) 0.2880(2) 0.09951(15) 0.0371(7) Uani 1 1 d .
H1B1 H 0.5480 0.3318 0.1171 0.044 Uiso 1 1 calc R
H1B2 H 0.5808 0.2188 0.1072 0.044 Uiso 1 1 calc R
O2B O 0.62484(17) 0.06833(18) 0.10641(14) 0.0475(6) Uani 1 1 d .
N2B N 0.63141(16) -0.0247(2) -0.00518(15) 0.0332(7) Uani 1 1 d .
H2B1 H 0.5961 -0.0750 0.0062 0.040 Uiso 1 1 calc R
H2B2 H 0.6528 -0.0283 -0.0485 0.040 Uiso 1 1 calc R
O1B O 0.65416(15) 0.42464(18) 0.04777(14) 0.0442(6) Uani 1 1 d .
S S 0.35833(6) 0.19835(8) 0.17331(6) 0.0434(2) Uani 1 1 d .
O1 O 0.29929(17) 0.1144(2) 0.13831(17) 0.0653(8) Uani 1 1 d .
O21 O 0.3178(7) 0.3075(8) 0.1409(8) 0.067(5) Uiso 0.326(15) 1 d P
O22 O 0.3420(4) 0.2920(4) 0.1036(4) 0.071(2) Uiso 0.674(15) 1 d P
O3 O 0.44865(19) 0.1802(3) 0.1730(3) 0.1073(13) Uani 1 1 d .
O41 O 0.3210(5) 0.2599(6) 0.2318(4) 0.069(3) Uiso 0.548(13) 1 d P
O42 O 0.3617(6) 0.2120(7) 0.2575(5) 0.073(3) Uiso 0.452(13) 1 d P

loop_
_atom_site_aniso_label
_atom_site_aniso_U_11
_atom_site_aniso_U_22
_atom_site_aniso_U_33
_atom_site_aniso_U_23
_atom_site_aniso_U_13
_atom_site_aniso_U_12
S1A 0.0298(4) 0.0200(4) 0.0433(5) 0.0017(4) 0.0160(4) 0.0009(3)
S2A 0.0294(4) 0.0198(4) 0.0392(5) -0.0017(4) 0.0149(4) 0.0000(3)
S3A 0.0324(5) 0.0214(4) 0.0610(6) 0.0030(4) 0.0194(4) -0.0004(4)
S4A 0.0262(4) 0.0216(4) 0.0484(5) -0.0041(4) 0.0161(4) -0.0022(3)
S5A 0.0406(5) 0.0343(5) 0.0712(7) 0.0048(5) 0.0271(5) -0.0110(4)
S6A 0.0346(5) 0.0318(5) 0.0818(7) -0.0064(5) 0.0300(5) 0.0018(4)
C1A 0.0286(17) 0.0203(17) 0.0329(19) 0.0001(14) 0.0038(15) 0.0007(14)
C2A 0.0193(16) 0.0250(17) 0.0288(17) 0.0035(14) 0.0062(13) 0.0021(13)
C3A 0.0236(17) 0.0265(17) 0.0273(18) 0.0020(14) 0.0069(14) 0.0047(13)
C4A 0.0238(17) 0.0211(16) 0.0316(19) 0.0011(14) 0.0053(14) 0.0016(13)
C5A 0.0271(17) 0.0194(16) 0.0292(18) 0.0004(14) 0.0069(14) 0.0000(13)
C6A 0.0264(17) 0.0210(17) 0.0338(19) -0.0002(14) 0.0066(14) -0.0024(13)
C7A 0.0266(17) 0.0273(19) 0.038(2) 0.0061(15) 0.0090(15) -0.0009(14)
C8A 0.0218(16) 0.0289(18) 0.0359(19) 0.0025(15) 0.0090(14) -0.0004(14)
C9A 0.036(2) 0.063(3) 0.045(2) 0.004(2) 0.0204(17) -0.0065(19)
C10A 0.0271(19) 0.053(2) 0.062(3) -0.006(2) 0.0170(18) -0.0005(17)
N1A 0.0350(16) 0.0240(14) 0.0543(19) -0.0009(13) 0.0237(14) 0.0043(13)
N2A 0.0464(17) 0.0320(16) 0.0373(17) -0.0070(14) 0.0204(14) -0.0176(14)
O1A 0.0460(14) 0.0209(12) 0.0531(16) 0.0032(11) 0.0227(12) 0.0053(10)
O2A 0.0381(13) 0.0302(13) 0.0345(13) -0.0017(10) 0.0170(11) -0.0030(10)
S1B 0.0308(5) 0.0190(4) 0.0449(5) -0.0018(4) 0.0155(4) -0.0024(3)
S2B 0.0311(4) 0.0188(4) 0.0492(5) -0.0008(4) 0.0193(4) -0.0021(3)
S3B 0.0327(5) 0.0190(4) 0.0526(5) -0.0026(4) 0.0193(4) -0.0032(3)
S4B 0.0349(5) 0.0194(4) 0.0449(5) -0.0051(4) 0.0171(4) -0.0047(3)
S5B 0.0349(5) 0.0264(5) 0.0814(7) -0.0086(5) 0.0214(5) -0.0102(4)
S6B 0.0351(5) 0.0277(5) 0.0704(6) 0.0000(5) 0.0206(5) 0.0062(4)
C1B 0.0247(17) 0.0262(18) 0.0314(19) -0.0029(15) 0.0029(14) -0.0007(14)
C2B 0.0217(16) 0.0263(16) 0.0255(17) 0.0009(14) 0.0063(13) -0.0019(13)
C3B 0.0239(16) 0.0247(16) 0.0259(17) -0.0006(14) 0.0089(13) -0.0011(13)
C4B 0.0304(18) 0.0213(17) 0.034(2) 0.0036(15) 0.0083(16) 0.0004(14)
C5B 0.0283(17) 0.0217(17) 0.0302(18) -0.0014(14) 0.0039(14) -0.0019(14)
C6B 0.0281(17) 0.0204(16) 0.0319(18) -0.0020(14) 0.0084(14) -0.0039(13)
C7B 0.0251(16) 0.0245(17) 0.0377(19) -0.0012(15) 0.0102(15) -0.0029(14)
C8B 0.0279(17) 0.0274(17) 0.0299(18) 0.0004(15) 0.0100(14) -0.0015(15)
C10B 0.0223(18) 0.052(2) 0.075(3) 0.008(2) 0.0088(18) 0.0034(17)
C9B 0.033(2) 0.044(2) 0.076(3) 0.002(2) 0.0188(19) -0.0034(17)
N1B 0.0392(17) 0.0314(16) 0.0455(18) -0.0065(14) 0.0212(14) 0.0010(13)
O2B 0.0656(17) 0.0363(14) 0.0499(16) -0.0044(12) 0.0360(14) -0.0163(12)
N2B 0.0349(15) 0.0220(14) 0.0461(18) -0.0003(13) 0.0170(14) -0.0069(12)
O1B 0.0401(14) 0.0256(13) 0.0725(18) -0.0017(12) 0.0257(13) 0.0049(11)
S 0.0384(5) 0.0503(6) 0.0452(6) -0.0136(5) 0.0177(4) -0.0103(5)
O1 0.0528(17) 0.0569(17) 0.088(2) -0.0299(16) 0.0188(15) -0.0235(14)
O3 0.0417(17) 0.085(2) 0.200(4) 0.003(3) 0.034(2) -0.0056(18)

loop_
_atom_type_symbol
_atom_type_description
_atom_type_scat_dispersion_real
_atom_type_scat_dispersion_imag
_atom_type_scat_source
C C 0.0033 0.0016 'International Tables Vol C Tables 4.2.6.8 and 6.1.1.4'
H H 0.0000 0.0000 'International Tables Vol C Tables 4.2.6.8 and 6.1.1.4'
N N 0.0061 0.0033 'International Tables Vol C Tables 4.2.6.8 and 6.1.1.4'
O O 0.0106 0.0060 'International Tables Vol C Tables 4.2.6.8 and 6.1.1.4'
S S 0.1246 0.1234 'International Tables Vol C Tables 4.2.6.8 and 6.1.1.4'

loop_
_geom_angle_atom_site_label_1
_geom_angle_atom_site_label_2
_geom_angle_atom_site_label_3
_geom_angle
C5A S1A C2A 95.53(14)
C5A S2A C3A 95.31(14)
C6A S3A C7A 95.49(14)
C6A S4A C8A 95.12(14)
C7A S5A C9A 100.26(15)
C8A S6A C10A 103.24(16)
O1A C1A N1A 123.4(3)
O1A C1A C2A 117.3(3)
N1A C1A C2A 119.2(3)
C3A C2A C1A 132.0(3)
C3A C2A S1A 116.5(2)
C1A C2A S1A 111.3(2)
C2A C3A C4A 129.7(3)
C2A C3A S2A 117.4(2)
C4A C3A S2A 112.9(2)
O2A C4A N2A 123.4(3)
O2A C4A C3A 120.3(3)
N2A C4A C3A 116.2(3)
C6A C5A S1A 123.4(2)
C6A C5A S2A 121.4(2)
S1A C5A S2A 115.19(16)
C5A C6A S3A 122.4(2)
C5A C6A S4A 122.5(2)
S3A C6A S4A 115.08(16)
C8A C7A S5A 127.2(2)
C8A C7A S3A 117.0(2)
S5A C7A S3A 115.82(17)
C7A C8A S6A 129.2(2)
C7A C8A S4A 116.8(2)
S6A C8A S4A 113.93(17)
C10A C9A S5A 113.9(2)
C9A C10A S6A 114.9(2)
C5B S1B C2B 95.05(14)
C5B S2B C3B 95.04(14)
C6B S3B C7B 95.07(14)
C6B S4B C8B 94.85(14)
C7B S5B C9B 100.31(15)
C8B S6B C10B 101.46(16)
O1B C1B N1B 123.6(3)
O1B C1B C2B 116.0(3)
N1B C1B C2B 120.4(3)
C3B C2B C1B 135.3(3)
C3B C2B S1B 117.1(2)
C1B C2B S1B 107.5(2)
C2B C3B C4B 126.8(3)
C2B C3B S2B 117.0(2)
C4B C3B S2B 116.1(2)
O2B C4B N2B 124.0(3)
O2B C4B C3B 118.3(3)
N2B C4B C3B 117.7(3)
C6B C5B S1B 121.1(2)
C6B C5B S2B 123.4(2)
S1B C5B S2B 115.55(16)
C5B C6B S3B 121.9(2)
C5B C6B S4B 122.8(2)
S3B C6B S4B 115.35(16)
C8B C7B S5B 128.5(2)
C8B C7B S3B 116.8(2)
S5B C7B S3B 114.68(17)
C7B C8B S4B 117.1(2)
C7B C8B S6B 128.2(2)
S4B C8B S6B 114.71(17)
C9B C10B S6B 114.7(2)
C10B C9B S5B 113.3(3)
O3 S O1 115.67(19)
O3 S O42 98.9(4)
O1 S O42 114.5(3)
O3 S O41 126.2(3)
O1 S O41 111.9(2)
O42 S O41 36.7(3)
O3 S O21 118.2(5)
O1 S O21 106.9(4)
O42 S O21 101.8(7)
O41 S O21 67.4(7)
O3 S O22 97.8(3)
O1 S O22 101.0(2)
O42 S O22 128.3(5)
O41 S O22 96.4(4)
O21 S O22 29.3(4)
O22 O21 S 82.7(10)
O22 O21 O41 135.5(12)
S O21 O41 53.7(4)
O21 O22 S 68.0(8)
O42 O41 S 71.6(7)
O42 O41 O21 126.2(9)
S O41 O21 58.9(5)
O41 O42 S 71.7(7)

loop_
_geom_bond_atom_site_label_1
_geom_bond_atom_site_label_2
_geom_bond_distance
S1A C5A 1.731(3)
S1A C2A 1.752(3)
S2A C5A 1.735(3)
S2A C3A 1.745(3)
S3A C6A 1.729(3)
S3A C7A 1.750(3)
S4A C6A 1.742(3)
S4A C8A 1.757(3)
S5A C7A 1.746(3)
S5A C9A 1.805(4)
S6A C8A 1.743(3)
S6A C10A 1.806(3)
C1A O1A 1.244(3)
C1A N1A 1.309(4)
C1A C2A 1.502(4)
C2A C3A 1.344(4)
C3A C4A 1.509(4)
C4A O2A 1.232(3)
C4A N2A 1.312(4)
C5A C6A 1.371(4)
C7A C8A 1.341(4)
C9A C10A 1.499(5)
S1B C5B 1.734(3)
S1B C2B 1.754(3)
S2B C5B 1.738(3)
S2B C3B 1.754(3)
S3B C6B 1.731(3)
S3B C7B 1.746(3)
S4B C6B 1.740(3)
S4B C8B 1.743(3)
S5B C7B 1.743(3)
S5B C9B 1.791(3)
S6B C8B 1.747(3)
S6B C10B 1.803(4)
C1B O1B 1.233(4)
C1B N1B 1.311(4)
C1B C2B 1.505(4)
C2B C3B 1.341(4)
C3B C4B 1.502(4)
C4B O2B 1.230(3)
C4B N2B 1.307(4)
C5B C6B 1.363(4)
C7B C8B 1.351(4)
C10B C9B 1.493(5)
S O3 1.391(3)
S O1 1.427(3)
S O42 1.443(7)
S O41 1.444(6)
S O21 1.535(9)
S O22 1.642(5)
O21 O22 0.810(11)
O21 O41 1.655(15)
O41 O42 0.909(8)
